data_7031143
loop_
_publ_author_name
'Su, Cheng-Yong'
'Liao, Sen'
'Wanner, Matthias'
'Fiedler, Jan'
'Zhang, Cheng'
'Kang, Bei-Sheng'
'Kaim, Wolfgang'

_publ_section_title
;
 The copper(i)/copper(ii) transition in complexes with
 8-alkylthioquinoline based multidentate ligandsElectronic supplementary
 information (ESI) available. Schemes S1 and S2, Figs. S1--S7, selected
 bond lengths and angles and preparation of complexes. See
 http://www.rsc.org/suppdata/dt/b2/b208120m/
;
_journal_issue 2
_journal_name_full 'Dalton Transactions'
_journal_page_first 189
_journal_paper_doi 10.1039/b208120m
_journal_year 2003
_chemical_formula_sum 'C26 H20 B Cu F4 N2 S2'
_chemical_formula_weight 574.91
_chemical_name_systematic
; 
? 
;
_space_group_IT_number 33
_symmetry_cell_setting orthorhombic
_symmetry_space_group_name_Hall 'P 2c -2n'
_symmetry_space_group_name_H-M 'P n a 21'
_atom_sites_solution_hydrogens geom
_atom_sites_solution_primary direct
_atom_sites_solution_secondary difmap
_audit_creation_method SHELXL
_cell_angle_alpha 90.00
_cell_angle_beta 90.00
_cell_angle_gamma 90.00
_cell_formula_units_Z 4
_cell_length_a 15.120(2)
_cell_length_b 8.3630(10)
_cell_length_c 19.421(2)
_cell_measurement_temperature 293(2)
_cell_volume 2455.8(5)
_computing_structure_refinement 'SHELXL-93 (Sheldrick, 1993)'
_computing_structure_solution 'SHELXS-86 (Sheldrick, 1990)'
_diffrn_ambient_temperature 293(2)
_diffrn_measurement_device 'CCD Area Detector'
_diffrn_radiation_monochromator graphite
_diffrn_radiation_source 'fine-focus sealed tube'
_diffrn_radiation_type MoK\a
_diffrn_radiation_wavelength 0.71073
_diffrn_reflns_av_R_equivalents 0.1134
_diffrn_reflns_av_sigmaI/netI 0.0631
_diffrn_reflns_limit_h_max 16
_diffrn_reflns_limit_h_min -19
_diffrn_reflns_limit_k_max 10
_diffrn_reflns_limit_k_min -10
_diffrn_reflns_limit_l_max 14
_diffrn_reflns_limit_l_min -24
_diffrn_reflns_number 14349
_diffrn_reflns_theta_max 27.04
_diffrn_reflns_theta_min 2.10
_exptl_absorpt_coefficient_mu 1.109
_exptl_absorpt_correction_T_max 1.000
_exptl_absorpt_correction_T_min 0.271
_exptl_absorpt_correction_type SADABS
_exptl_crystal_colour 'brownish red'
_exptl_crystal_density_diffrn 1.555
_exptl_crystal_description Needle
_exptl_crystal_F_000 1168
_exptl_crystal_size_max 0.45
_exptl_crystal_size_mid 0.20
_exptl_crystal_size_min 0.20
_refine_diff_density_max 0.756
_refine_diff_density_min -0.342
_refine_diff_density_rms 0.088
_refine_ls_abs_structure_details 'Flack H D (1983), Acta Cryst. A39, 876-881'
_refine_ls_abs_structure_Flack -0.03(2)
_refine_ls_extinction_method none
_refine_ls_goodness_of_fit_all 1.017
_refine_ls_goodness_of_fit_obs 1.063
_refine_ls_hydrogen_treatment geom
_refine_ls_matrix_type full
_refine_ls_number_parameters 341
_refine_ls_number_reflns 4113
_refine_ls_number_restraints 7
_refine_ls_restrained_S_all 1.045
_refine_ls_restrained_S_obs 1.063
_refine_ls_R_factor_all 0.0694
_refine_ls_R_factor_obs 0.0622
_refine_ls_shift/esd_max 0.003
_refine_ls_shift/esd_mean 0.000
_refine_ls_structure_factor_coef Fsqd
_refine_ls_weighting_details 'w=1/[\s^2^(Fo^2^)+(0.1164P)^2^+0.0000P] where P=(Fo^2^+2Fc^2^)/3'
_refine_ls_weighting_scheme calc
_refine_ls_wR_factor_all 0.1701
_refine_ls_wR_factor_obs 0.1606
_reflns_number_observed 3563
_reflns_number_total 4131
_reflns_observed_criterion >2sigma(I)
_cod_data_source_file b208120m.txt
_cod_data_source_block 23
_cod_depositor_comments
;
The following automatic conversions were performed:

'_symmetry_cell_setting' tag value 'Orthohombic' was replaced with
'orthorhombic' value as specified in the replacement file
'/home/robertas/cod-tools/perl-scripts/inputs/replacement_values.lst'.

Automatic conversion script
Id: cif_fix_values 3143 2015-03-26 13:38:13Z robertas 

The following automatic conversions were performed:

'_refine_ls_weighting_scheme' value 'calc
w=1/[\s^2^(Fo^2^)+(0.1164P)^2^+0.0000P] where P=(Fo^2^+2Fc^2^)/3' was
changed to 'calc'. New tag '_refine_ls_weighting_details' was
created. The value of the new tag was set to
'w=1/[\s^2^(Fo^2^)+(0.1164P)^2^+0.0000P] where P=(Fo^2^+2Fc^2^)/3'.

Automatic conversion script
Id: cif_fix_values 3143 2015-03-26 13:38:13Z robertas 
;
_cod_original_sg_symbol_H-M Pna2(1)
_cod_database_code 7031143

loop_
_symmetry_equiv_pos_as_xyz
'x, y, z'
'-x, -y, z+1/2'
'x+1/2, -y+1/2, z'
'-x+1/2, y+1/2, z+1/2'

loop_
_atom_site_aniso_label
_atom_site_aniso_U_11
_atom_site_aniso_U_22
_atom_site_aniso_U_33
_atom_site_aniso_U_23
_atom_site_aniso_U_13
_atom_site_aniso_U_12
Cu1 0.0442(3) 0.0835(4) 0.0619(4) 0.0002(4) 0.0017(3) 0.0074(2)
S1 0.0564(6) 0.0653(6) 0.0621(7) -0.0016(6) 0.0002(6) 0.0068(5)
S2 0.0422(5) 0.0585(6) 0.0567(6) -0.0031(5) -0.0020(4) -0.0027(4)
N1 0.060(2) 0.073(3) 0.054(2) -0.005(2) 0.010(2) -0.002(2)
N2 0.046(2) 0.068(2) 0.052(2) -0.001(2) -0.004(2) 0.007(2)
C1 0.108(5) 0.091(4) 0.055(3) -0.006(3) 0.007(3) 0.000(4)
C2 0.150(9) 0.108(6) 0.059(4) -0.004(4) 0.032(5) -0.035(6)
C3 0.099(6) 0.118(6) 0.082(5) -0.029(5) 0.037(5) -0.035(5)
C4 0.069(4) 0.095(5) 0.084(5) -0.032(4) 0.027(3) -0.017(3)
C5 0.053(4) 0.126(7) 0.152(11) -0.065(7) 0.023(5) -0.009(4)
C6 0.046(3) 0.122(6) 0.148(9) -0.041(7) -0.017(4) 0.013(3)
C7 0.061(3) 0.084(4) 0.091(4) -0.025(4) -0.015(3) 0.017(3)
C8 0.050(3) 0.070(3) 0.080(4) -0.019(3) -0.001(2) 0.008(2)
C9 0.053(3) 0.070(3) 0.067(4) -0.020(3) 0.007(3) -0.006(2)
C10 0.058(3) 0.098(4) 0.061(3) -0.001(3) -0.007(2) 0.019(3)
C11 0.070(3) 0.073(3) 0.051(3) 0.002(2) -0.008(2) 0.003(2)
C12 0.118(6) 0.078(4) 0.066(4) 0.002(3) -0.010(4) 0.007(4)
C13 0.144(8) 0.083(5) 0.074(4) 0.016(4) -0.006(5) -0.030(5)
C14 0.087(5) 0.118(6) 0.064(3) 0.015(4) -0.008(3) -0.030(4)
C15 0.066(3) 0.098(4) 0.060(3) 0.014(3) -0.001(3) -0.008(3)
C16 0.059(3) 0.073(3) 0.047(2) 0.005(2) -0.008(2) -0.004(2)
C17 0.050(2) 0.069(3) 0.052(3) -0.007(2) -0.005(2) -0.003(2)
C18 0.036(2) 0.051(2) 0.059(3) 0.002(2) -0.002(2) 0.006(2)
C19 0.053(3) 0.067(3) 0.069(3) -0.005(3) 0.001(2) 0.011(2)
C20 0.042(2) 0.084(3) 0.099(5) 0.006(3) 0.004(3) 0.005(2)
C21 0.042(2) 0.075(3) 0.096(4) 0.015(3) -0.009(3) 0.000(2)
C22 0.047(2) 0.062(3) 0.076(4) 0.009(2) -0.013(3) -0.001(2)
C23 0.073(4) 0.082(4) 0.082(4) 0.008(3) -0.027(3) -0.013(3)
C24 0.092(4) 0.077(4) 0.070(4) -0.007(3) -0.023(3) -0.009(3)
C25 0.086(4) 0.080(4) 0.054(3) -0.005(3) -0.001(3) 0.004(3)
C26 0.046(2) 0.055(2) 0.058(3) 0.006(2) -0.003(2) 0.003(2)
B1 0.073(4) 0.090(5) 0.068(4) 0.010(4) 0.010(3) 0.021(4)
F1 0.143(8) 0.224(13) 0.118(8) -0.006(9) -0.068(7) 0.085(9)
F2 0.083(5) 0.185(11) 0.162(12) -0.100(10) 0.006(6) 0.008(5)
F3 0.119(7) 0.101(6) 0.149(9) 0.038(6) 0.062(7) 0.009(5)
F4 0.089(6) 0.184(12) 0.075(5) 0.035(6) 0.038(4) 0.073(7)

loop_
_atom_site_label
_atom_site_type_symbol
_atom_site_fract_x
_atom_site_fract_y
_atom_site_fract_z
_atom_site_U_iso_or_equiv
_atom_site_thermal_displace_type
_atom_site_occupancy
_atom_site_calc_flag
_atom_site_refinement_flags
_atom_site_disorder_group
Cu1 Cu 0.13068(4) 0.03214(8) 0.93248(5) 0.0632(2) Uani 1 d . .
S1 S 0.21659(9) -0.1672(2) 0.97763(7) 0.0613(3) Uani 1 d . .
S2 S 0.07086(7) 0.19531(14) 1.01692(6) 0.0524(3) Uani 1 d . .
N1 N 0.2342(3) 0.0844(6) 0.8714(2) 0.0625(10) Uani 1 d . .
N2 N 0.0085(3) 0.0006(5) 0.8963(2) 0.0554(9) Uani 1 d . .
C1 C 0.2309(6) 0.1773(9) 0.8172(4) 0.085(2) Uani 1 d . .
H1 H 0.1760(6) 0.2150(9) 0.8028(4) 0.102 Uiso 1 calc R .
C2 C 0.3070(8) 0.2230(11) 0.7794(4) 0.106(3) Uani 1 d . .
H2 H 0.3026(8) 0.2901(11) 0.7414(4) 0.127 Uiso 1 calc R .
C3 C 0.3891(6) 0.1641(12) 0.8011(5) 0.100(3) Uani 1 d . .
H3 H 0.4403(6) 0.1904(12) 0.7770(5) 0.120 Uiso 1 calc R .
C4 C 0.3938(5) 0.0669(10) 0.8585(4) 0.083(2) Uani 1 d . .
C5 C 0.4753(5) 0.0097(13) 0.8848(7) 0.110(4) Uani 1 d . .
H5 H 0.5281(5) 0.0381(13) 0.8634(7) 0.132 Uiso 1 calc R .
C6 C 0.4765(4) -0.0843(12) 0.9399(7) 0.106(3) Uani 1 d . .
H6 H 0.5307(4) -0.1158(12) 0.9580(7) 0.127 Uiso 1 calc R .
C7 C 0.3996(4) -0.1370(8) 0.9711(4) 0.078(2) Uani 1 d . .
H7 H 0.4025(4) -0.2061(8) 1.0086(4) 0.094 Uiso 1 calc R .
C8 C 0.3178(3) -0.0865(7) 0.9465(4) 0.0668(15) Uani 1 d . .
C9 C 0.3151(4) 0.0206(7) 0.8930(4) 0.0632(13) Uani 1 d . .
C10 C 0.2205(4) -0.1355(9) 1.0704(3) 0.0725(15) Uani 1 d . .
H10A H 0.2649(4) -0.2039(9) 1.0912(3) 0.087 Uiso 1 calc R .
H10B H 0.2352(4) -0.0251(9) 1.0806(3) 0.087 Uiso 1 calc R .
C11 C 0.1304(4) -0.1756(8) 1.0981(3) 0.0645(13) Uani 1 d . .
C12 C 0.1087(6) -0.3384(9) 1.1084(4) 0.087(2) Uani 1 d . .
H12 H 0.1503(6) -0.4169(9) 1.0983(4) 0.105 Uiso 1 calc R .
C13 C 0.0262(7) -0.3830(10) 1.1332(4) 0.100(3) Uani 1 d . .
H13 H 0.0122(7) -0.4904(10) 1.1391(4) 0.120 Uiso 1 calc R .
C14 C -0.0332(6) -0.2684(11) 1.1486(4) 0.090(2) Uani 1 d . .
H14 H -0.0885(6) -0.2969(11) 1.1657(4) 0.108 Uiso 1 calc R .
C15 C -0.0128(4) -0.1100(9) 1.1394(3) 0.074(2) Uani 1 d . .
H15 H -0.0550(4) -0.0338(9) 1.1510(3) 0.089 Uiso 1 calc R .
C16 C 0.0671(3) -0.0584(7) 1.1137(3) 0.0594(12) Uani 1 d . .
C17 C 0.0819(3) 0.1172(6) 1.1046(3) 0.0569(11) Uani 1 d . .
H17A H 0.1410(3) 0.1423(6) 1.1210(3) 0.068 Uiso 1 calc R .
H17B H 0.0404(3) 0.1738(6) 1.1339(3) 0.068 Uiso 1 calc R .
C18 C -0.0406(3) 0.1468(5) 0.9970(3) 0.0485(9) Uani 1 d . .
C19 C -0.1077(4) 0.2019(7) 1.0381(3) 0.0628(13) Uani 1 d . .
H19 H -0.0950(4) 0.2648(7) 1.0763(3) 0.075 Uiso 1 calc R .
C20 C -0.1967(4) 0.1624(8) 1.0222(4) 0.075(2) Uani 1 d . .
H20 H -0.2415(4) 0.1937(8) 1.0521(4) 0.090 Uiso 1 calc R .
C21 C -0.2173(4) 0.0813(7) 0.9652(4) 0.071(2) Uani 1 d . .
H21 H -0.2763(4) 0.0618(7) 0.9545(4) 0.085 Uiso 1 calc R .
C22 C -0.1487(3) 0.0240(6) 0.9205(4) 0.0616(14) Uani 1 d . .
C23 C -0.1654(5) -0.0645(8) 0.8592(4) 0.079(2) Uani 1 d . .
H23 H -0.2233(5) -0.0871(8) 0.8463(4) 0.094 Uiso 1 calc R .
C24 C -0.0984(5) -0.1152(8) 0.8200(4) 0.080(2) Uani 1 d . .
H24 H -0.1093(5) -0.1741(8) 0.7803(4) 0.096 Uiso 1 calc R .
C25 C -0.0119(5) -0.0791(8) 0.8394(3) 0.0733(14) Uani 1 d . .
H25 H 0.0340(5) -0.1125(8) 0.8109(3) 0.088 Uiso 1 calc R .
C26 C -0.0599(3) 0.0570(5) 0.9372(3) 0.0530(10) Uani 1 d . .
B1 B -0.1547(6) 0.3411(11) 1.2305(4) 0.077(2) Uani 1 d . .
F1 F -0.2065(8) 0.3795(20) 1.1789(6) 0.162(5) Uani 0.60 d PD 1
F2 F -0.1433(6) 0.4740(17) 1.2702(8) 0.143(6) Uani 0.60 d PD 1
F3 F -0.1852(8) 0.2297(13) 1.2767(8) 0.123(4) Uani 0.60 d PD 1
F4 F -0.0753(7) 0.2810(18) 1.2076(6) 0.116(5) Uani 0.60 d PD 1
F1' F -0.1856(17) 0.4804(25) 1.2217(16) 0.162(7) Uiso 0.40 d PD 2
F2' F -0.1576(13) 0.3040(26) 1.2953(10) 0.128(6) Uiso 0.40 d PD 2
F3' F -0.2130(22) 0.2140(39) 1.2027(20) 0.262(16) Uiso 0.40 d PD 2
F4' F -0.0783(12) 0.3131(24) 1.1962(11) 0.102(6) Uiso 0.40 d PD 2

loop_
_atom_type_symbol
_atom_type_description
_atom_type_scat_dispersion_real
_atom_type_scat_dispersion_imag
_atom_type_scat_source
C C 0.0033 0.0016 'International Tables Vol C Tables 4.2.6.8 and 6.1.1.4'
H H 0.0000 0.0000 'International Tables Vol C Tables 4.2.6.8 and 6.1.1.4'
N N 0.0061 0.0033 'International Tables Vol C Tables 4.2.6.8 and 6.1.1.4'
F F 0.0171 0.0103 'International Tables Vol C Tables 4.2.6.8 and 6.1.1.4'
S S 0.1246 0.1234 'International Tables Vol C Tables 4.2.6.8 and 6.1.1.4'
B B 0.0013 0.0007 'International Tables Vol C Tables 4.2.6.8 and 6.1.1.4'
Cu Cu 0.3201 1.2651 'International Tables Vol C Tables 4.2.6.8 and 6.1.1.4'

loop_
_geom_angle_atom_site_label_1
_geom_angle_atom_site_label_2
_geom_angle_atom_site_label_3
_geom_angle
N2 Cu1 N1 122.8(2)
N2 Cu1 S1 124.39(14)
N1 Cu1 S1 86.7(2)
N2 Cu1 S2 88.05(14)
N1 Cu1 S2 126.38(15)
S1 Cu1 S2 112.29(6)
C8 S1 C10 104.6(3)
C8 S1 Cu1 94.7(2)
C10 S1 Cu1 107.0(2)
C18 S2 C17 102.0(2)
C18 S2 Cu1 94.7(2)
C17 S2 Cu1 114.3(2)
C1 N1 C9 120.1(6)
C1 N1 Cu1 124.9(5)
C9 N1 Cu1 114.9(4)
C25 N2 C26 118.3(5)
C25 N2 Cu1 125.1(4)
C26 N2 Cu1 116.4(4)
N1 C1 C2 123.0(9)
C3 C2 C1 118.0(8)
C4 C3 C2 119.7(7)
C3 C4 C5 122.2(9)
C3 C4 C9 119.9(8)
C5 C4 C9 117.9(9)
C6 C5 C4 120.1(8)
C5 C6 C7 122.0(7)
C6 C7 C8 120.0(9)
C9 C8 C7 118.9(6)
C9 C8 S1 118.6(4)
C7 C8 S1 122.2(6)
C8 C9 N1 120.1(5)
C8 C9 C4 120.7(6)
N1 C9 C4 119.2(7)
C11 C10 S1 107.0(4)
C16 C11 C12 118.9(6)
C16 C11 C10 122.7(6)
C12 C11 C10 118.4(7)
C13 C12 C11 121.0(8)
C14 C13 C12 119.1(7)
C13 C14 C15 120.5(7)
C14 C15 C16 123.2(7)
C15 C16 C11 117.3(6)
C15 C16 C17 118.8(6)
C11 C16 C17 123.9(5)
C16 C17 S2 116.5(3)
C19 C18 C26 120.3(4)
C19 C18 S2 119.9(4)
C26 C18 S2 119.7(3)
C18 C19 C20 119.8(6)
C21 C20 C19 121.4(6)
C20 C21 C22 120.1(5)
C26 C22 C23 117.6(6)
C26 C22 C21 118.9(6)
C23 C22 C21 123.5(6)
C24 C23 C22 120.4(6)
C23 C24 C25 119.3(6)
N2 C25 C24 123.5(6)
N2 C26 C22 120.8(5)
N2 C26 C18 119.8(4)
C22 C26 C18 119.3(5)
F1' B1 F2' 109.7(16)
F1' B1 F4' 114.1(15)
F2' B1 F4' 117.8(13)
F1 B1 F2 107.9(11)
F1 B1 F3 117.6(13)
F2 B1 F3 103.0(11)
F1 B1 F4 111.4(10)
F2 B1 F4 111.8(11)
F3 B1 F4 104.9(8)
F1' B1 F3' 112.9(18)
F2' B1 F3' 99.3(16)
F4' B1 F3' 101.8(16)

loop_
_geom_bond_atom_site_label_1
_geom_bond_atom_site_label_2
_geom_bond_distance
Cu1 N2 1.994(4)
Cu1 N1 2.013(5)
Cu1 S1 2.2877(15)
Cu1 S2 2.3173(14)
S1 C8 1.778(6)
S1 C10 1.823(7)
S2 C18 1.776(4)
S2 C17 1.831(6)
N1 C1 1.309(9)
N1 C9 1.398(8)
N2 C25 1.327(8)
N2 C26 1.387(7)
C1 C2 1.418(12)
C2 C3 1.40(2)
C3 C4 1.382(15)
C4 C5 1.418(15)
C4 C9 1.418(9)
C5 C6 1.33(2)
C6 C7 1.385(14)
C7 C8 1.391(8)
C8 C9 1.374(10)
C10 C11 1.503(9)
C11 C16 1.403(9)
C11 C12 1.415(11)
C12 C13 1.387(14)
C13 C14 1.348(13)
C14 C15 1.372(11)
C15 C16 1.376(8)
C16 C17 1.497(8)
C18 C19 1.371(8)
C18 C26 1.415(7)
C19 C20 1.419(8)
C20 C21 1.335(11)
C21 C22 1.436(10)
C22 C26 1.409(7)
C22 C23 1.424(10)
C23 C24 1.336(12)
C24 C25 1.394(10)
B1 F1' 1.27(2)
B1 F2' 1.30(2)
B1 F1 1.312(12)
B1 F4' 1.35(2)
B1 F2 1.364(14)
B1 F3 1.374(12)
B1 F4 1.375(10)
B1 F3' 1.48(3)
